data_7110998
loop_
_publ_author_name
'Sun, Wei-Yin'
'Xie, Jin'
'Huang, Chang-Kang'
'Okamura, Taka-aki'
'Ueyama, Norikazu'

_publ_section_title
;
 Novel tripodal chelating ligand for appending and encapsulating metal
 ions. Crystal structure of a parachute-like hydrogen bonded complex
;
_journal_issue 15
_journal_name_full 'Chemical Communications'
_journal_page_first 1429
_journal_paper_doi 10.1039/b003694n
_journal_year 2000
_chemical_formula_sum 'C24 H33 Cl7 N6 Zn2'
_chemical_formula_weight 784.50
_space_group_IT_number 2
_symmetry_cell_setting triclinic
_symmetry_Int_Tables_number 2
_symmetry_space_group_name_Hall '-P 1'
_symmetry_space_group_name_H-M 'P -1'
_cell_angle_alpha 108.41(2)
_cell_angle_beta 112.25(2)
_cell_angle_gamma 104.09(2)
_cell_formula_units_Z 2
_cell_length_a 13.593(4)
_cell_length_b 13.788(4)
_cell_length_c 10.821(3)
_cell_measurement_reflns_used 25
_cell_measurement_temperature 296.2
_cell_measurement_theta_max 15.0
_cell_measurement_theta_min 14.7
_cell_volume 1621.7(10)
_computing_cell_refinement 'MSC/AFC Diffractometer Control'
_computing_data_collection 'MSC/AFC Diffractometer Control'
_computing_data_reduction 'teXsan Ver. 1.10'
_computing_publication_material 'teXsan Ver. 1.10'
_computing_structure_refinement 'teXsan Ver. 1.10'
_computing_structure_solution SIR92
_diffrn_measured_fraction_theta_full 1.0003
_diffrn_measured_fraction_theta_max 1.0003
_diffrn_measurement_device_type 'Rigaku AFC5R'
_diffrn_measurement_method \w-2\q
_diffrn_radiation_type 'Mo K\a'
_diffrn_radiation_wavelength 0.7107
_diffrn_reflns_av_R_equivalents 0.017
_diffrn_reflns_limit_h_max 17
_diffrn_reflns_limit_h_min 0
_diffrn_reflns_limit_k_max 17
_diffrn_reflns_limit_k_min -17
_diffrn_reflns_limit_l_max 13
_diffrn_reflns_limit_l_min -14
_diffrn_reflns_number 7720
_diffrn_reflns_theta_full 27.49
_diffrn_reflns_theta_max 27.49
_diffrn_standards_decay_% 0.05
_diffrn_standards_interval_count 150
_diffrn_standards_number 3
_exptl_absorpt_coefficient_mu 2.081
_exptl_absorpt_correction_T_max 0.998
_exptl_absorpt_correction_T_min 0.926
_exptl_absorpt_correction_type psi-scan
_exptl_absorpt_process_details '(North, Phillips & Mathews, 1968)'
_exptl_crystal_colour 'light yellow'
_exptl_crystal_density_diffrn 1.606
_exptl_crystal_density_method 'not measured'
_exptl_crystal_description prismatic
_exptl_crystal_size_max 0.400
_exptl_crystal_size_mid 0.400
_exptl_crystal_size_min 0.400
_refine_diff_density_max 0.80
_refine_diff_density_min -0.96
_refine_ls_extinction_method none
_refine_ls_goodness_of_fit_ref 1.576
_refine_ls_hydrogen_treatment noref
_refine_ls_number_parameters 352
_refine_ls_number_reflns 4319
_refine_ls_R_factor_gt 0.0431
_refine_ls_shift/su_max 0.0068
_refine_ls_structure_factor_coef Fsqd
_refine_ls_weighting_details 'w = 1/[\s^2^(Fo^2^) + (0.04000(Max(Fo^2^,0) + 2Fc^2^)/3)^2^]'
_refine_ls_weighting_scheme calc
_refine_ls_wR_factor_ref 0.1177
_reflns_number_gt 4319
_reflns_number_total 7408
_reflns_threshold_expression F^2^>2.0\s(F^2^)
_cod_data_source_file b003694nsup1.cif
_cod_data_source_block 5
_cod_original_cell_volume 1621(1)
_cod_original_sg_symbol_H-M 'P -1         '
_cod_original_formula_sum 'C24 H33 Cl7 N6 Zn2 '
_cod_database_code 7110998

loop_
_symmetry_equiv_pos_as_xyz
x,y,z
-x,-y,-z

loop_
_atom_site_label
_atom_site_type_symbol
_atom_site_fract_x
_atom_site_fract_y
_atom_site_fract_z
_atom_site_U_iso_or_equiv
_atom_site_adp_type
_atom_site_occupancy
_atom_site_calc_flag
Zn(1) Zn 0.91744(5) 0.16719(5) 0.19207(7) 0.0324(2) Uani 1.00 d
Zn(2) Zn 0.59485(7) 0.54359(7) 0.95317(9) 0.0528(2) Uani 1.00 d
Cl(11) Cl 0.7692(1) 0.0371(1) -0.0399(1) 0.0428(4) Uani 1.00 d
Cl(12) Cl 0.8329(1) 0.1791(1) 0.3478(1) 0.0367(3) Uani 1.00 d
Cl(13) Cl 1.0617(1) 0.1148(1) 0.2846(2) 0.0482(4) Uani 1.00 d
Cl(14) Cl 0.9797(1) 0.3355(1) 0.1961(2) 0.0440(4) Uani 1.00 d
Cl(21) Cl 0.7695(1) 0.5426(2) 1.0412(2) 0.0662(5) Uani 1.00 d
Cl(22) Cl 0.5526(2) 0.6108(2) 0.7889(2) 0.0636(6) Uani 1.00 d
Cl(23) Cl 0.5579(1) 0.6318(1) 1.1486(2) 0.0544(5) Uani 1.00 d
N(11) N 0.4321(4) -0.1732(3) 0.0895(5) 0.034(1) Uani 1.00 d
N(12) N 0.5852(4) -0.0315(4) 0.1603(5) 0.038(1) Uani 1.00 d
N(31) N 0.7421(4) 0.5380(4) 0.4934(5) 0.038(1) Uani 1.00 d
N(32) N 0.7992(4) 0.4075(4) 0.4429(5) 0.041(1) Uani 1.00 d
N(51) N 1.0998(4) 0.1713(4) 0.8539(5) 0.035(1) Uani 1.00 d
N(52) N 1.0059(4) 0.1603(4) 0.6363(5) 0.040(1) Uani 1.00 d
C(1) C 0.6123(4) 0.0942(4) 0.4570(5) 0.028(1) Uani 1.00 d
C(2) C 0.6137(4) 0.1999(4) 0.4769(5) 0.031(1) Uani 1.00 d
C(3) C 0.7120(4) 0.2958(4) 0.5922(6) 0.031(1) Uani 1.00 d
C(4) C 0.8086(4) 0.2873(4) 0.6909(5) 0.031(1) Uani 1.00 d
C(5) C 0.8045(4) 0.1805(4) 0.6723(5) 0.029(1) Uani 1.00 d
C(6) C 0.7087(4) 0.0846(4) 0.5531(5) 0.029(1) Uani 1.00 d
C(11) C 0.5022(4) -0.0126(4) 0.3359(6) 0.035(1) Uani 1.00 d
C(12) C 0.5070(4) -0.0704(4) 0.1981(5) 0.030(1) Uani 1.00 d
C(13) C 0.4634(5) -0.2001(5) -0.0198(6) 0.045(2) Uani 1.00 d
C(14) C 0.5598(5) -0.1114(5) 0.0250(6) 0.045(2) Uani 1.00 d
C(21) C 0.5091(5) 0.2113(5) 0.3744(7) 0.049(2) Uani 1.00 d
C(31) C 0.7145(5) 0.4116(4) 0.6142(6) 0.039(2) Uani 1.00 d
C(32) C 0.7512(4) 0.4515(4) 0.5188(6) 0.033(1) Uani 1.00 d
C(33) C 0.7857(5) 0.5483(5) 0.4009(7) 0.049(2) Uani 1.00 d
C(34) C 0.8215(6) 0.4673(5) 0.3693(7) 0.051(2) Uani 1.00 d
C(41) C 0.9152(5) 0.3915(5) 0.8193(7) 0.055(2) Uani 1.00 d
C(51) C 0.9029(5) 0.1713(5) 0.7882(6) 0.038(2) Uani 1.00 d
C(52) C 1.0004(4) 0.1691(4) 0.7596(5) 0.029(1) Uani 1.00 d
C(53) C 1.1677(5) 0.1632(5) 0.7875(7) 0.049(2) Uani 1.00 d
C(54) C 1.1091(5) 0.1567(6) 0.6519(7) 0.051(2) Uani 1.00 d
C(61) C 0.7086(5) -0.0307(5) 0.5261(7) 0.046(2) Uani 1.00 d
C(101) C 0.3326(5) -0.2489(5) 0.0867(8) 0.050(2) Uani 1.00 d
C(301) C 0.6970(6) 0.6133(5) 0.5589(8) 0.055(2) Uani 1.00 d
C(501) C 1.1294(6) 0.1816(6) 1.0041(7) 0.053(2) Uani 1.00 d
H(1) H 0.6467 0.0369 0.2171 0.0784 Uiso 1.00 calc
H(2) H 0.8147 0.3515 0.4477 0.0784 Uiso 1.00 calc
H(3) H 0.9508 0.1622 0.5699 0.0784 Uiso 1.00 calc
H(4) H 0.4215 -0.2738 -0.1085 0.0784 Uiso 1.00 calc
H(5) H 0.5982 -0.1087 -0.0211 0.0784 Uiso 1.00 calc
H(6) H 0.7940 0.6179 0.3768 0.0784 Uiso 1.00 calc
H(7) H 0.8608 0.4483 0.3138 0.0784 Uiso 1.00 calc
H(8) H 1.2426 0.1627 0.8361 0.0784 Uiso 1.00 calc
H(9) H 1.1322 0.1701 0.5816 0.0784 Uiso 1.00 calc
H(10) H 0.3464 -0.3040 0.0912 0.0784 Uiso 1.00 calc
H(11) H 0.3048 -0.1995 0.1382 0.0784 Uiso 1.00 calc
H(12) H 0.2511 -0.2792 -0.0066 0.0784 Uiso 1.00 calc
H(13) H 0.6446 0.5845 0.5806 0.0784 Uiso 1.00 calc
H(14) H 0.7097 0.6631 0.5570 0.0784 Uiso 1.00 calc
H(15) H 0.6030 0.5872 0.4775 0.0784 Uiso 1.00 calc
H(16) H 1.0763 0.1308 0.9756 0.0784 Uiso 1.00 calc
H(17) H 1.1768 0.1727 1.0361 0.0784 Uiso 1.00 calc
H(18) H 1.1087 0.2407 1.0562 0.0784 Uiso 1.00 calc
H(19) H 0.4252 0.0082 0.3041 0.0784 Uiso 1.00 calc
H(20) H 0.5058 -0.0723 0.3845 0.0784 Uiso 1.00 calc
H(21) H 0.6428 0.4081 0.5886 0.0784 Uiso 1.00 calc
H(22) H 0.7585 0.4696 0.7173 0.0784 Uiso 1.00 calc
H(23) H 0.9339 0.2276 0.8876 0.0784 Uiso 1.00 calc
H(24) H 0.8765 0.1145 0.8047 0.0784 Uiso 1.00 calc
H(25) H 0.5344 0.2699 0.3496 0.0784 Uiso 1.00 calc
H(26) H 0.4774 0.1607 0.2980 0.0784 Uiso 1.00 calc
H(27) H 0.4697 0.2376 0.4372 0.0784 Uiso 1.00 calc
H(28) H 0.9240 0.4467 0.8026 0.0784 Uiso 1.00 calc
H(29) H 0.9233 0.4236 0.9183 0.0784 Uiso 1.00 calc
H(30) H 0.9802 0.3829 0.8095 0.0784 Uiso 1.00 calc
H(31) H 0.6525 -0.0899 0.4189 0.0784 Uiso 1.00 calc
H(32) H 0.7581 -0.0493 0.5390 0.0784 Uiso 1.00 calc
H(33) H 0.6908 -0.0447 0.6020 0.0784 Uiso 1.00 calc

loop_
_atom_site_aniso_label
_atom_site_aniso_U_11
_atom_site_aniso_U_22
_atom_site_aniso_U_33
_atom_site_aniso_U_12
_atom_site_aniso_U_13
_atom_site_aniso_U_23
Zn(1) 0.0299(3) 0.0344(3) 0.0317(3) 0.0114(3) 0.0148(3) 0.0160(3)
Zn(2) 0.0518(4) 0.0604(5) 0.0621(5) 0.0295(4) 0.0327(4) 0.0363(4)
Cl(11) 0.0386(7) 0.0411(8) 0.0335(7) 0.0078(6) 0.0120(6) 0.0142(6)
Cl(12) 0.0368(7) 0.0416(7) 0.0351(7) 0.0150(6) 0.0218(6) 0.0178(6)
Cl(13) 0.0411(8) 0.0540(9) 0.0531(9) 0.0258(7) 0.0198(7) 0.0287(7)
Cl(14) 0.0441(8) 0.0345(7) 0.0472(8) 0.0092(6) 0.0210(7) 0.0196(6)
Cl(21) 0.0470(9) 0.058(1) 0.094(1) 0.0251(8) 0.0327(9) 0.0360(10)
Cl(22) 0.073(1) 0.074(1) 0.066(1) 0.0377(10) 0.0389(10) 0.0464(10)
Cl(23) 0.0509(9) 0.0526(9) 0.0608(10) 0.0182(7) 0.0309(8) 0.0262(8)
N(11) 0.030(2) 0.029(2) 0.033(2) 0.009(2) 0.014(2) 0.008(2)
N(12) 0.033(2) 0.041(3) 0.034(2) 0.007(2) 0.017(2) 0.017(2)
N(31) 0.036(2) 0.034(2) 0.043(3) 0.015(2) 0.017(2) 0.020(2)
N(32) 0.044(3) 0.035(3) 0.043(3) 0.015(2) 0.023(2) 0.019(2)
N(51) 0.030(2) 0.038(2) 0.032(2) 0.014(2) 0.011(2) 0.015(2)
N(52) 0.038(3) 0.051(3) 0.034(2) 0.020(2) 0.018(2) 0.020(2)
C(1) 0.024(2) 0.034(3) 0.024(2) 0.006(2) 0.014(2) 0.011(2)
C(2) 0.030(3) 0.039(3) 0.025(2) 0.013(2) 0.015(2) 0.015(2)
C(3) 0.036(3) 0.031(3) 0.031(3) 0.013(2) 0.021(2) 0.016(2)
C(4) 0.027(2) 0.034(3) 0.026(3) 0.007(2) 0.014(2) 0.011(2)
C(5) 0.027(2) 0.041(3) 0.027(2) 0.016(2) 0.017(2) 0.019(2)
C(6) 0.032(3) 0.031(3) 0.030(3) 0.012(2) 0.022(2) 0.013(2)
C(11) 0.027(3) 0.031(3) 0.029(3) 0.003(2) 0.011(2) 0.005(2)
C(12) 0.024(2) 0.030(3) 0.031(3) 0.009(2) 0.011(2) 0.014(2)
C(13) 0.045(3) 0.043(3) 0.034(3) 0.014(3) 0.019(3) 0.008(3)
C(14) 0.043(3) 0.057(4) 0.035(3) 0.021(3) 0.023(3) 0.018(3)
C(21) 0.041(3) 0.051(4) 0.039(3) 0.018(3) 0.007(3) 0.021(3)
C(31) 0.050(3) 0.034(3) 0.040(3) 0.020(3) 0.026(3) 0.017(3)
C(32) 0.030(3) 0.026(3) 0.032(3) 0.006(2) 0.012(2) 0.007(2)
C(33) 0.053(4) 0.046(4) 0.050(4) 0.017(3) 0.028(3) 0.024(3)
C(34) 0.056(4) 0.053(4) 0.051(4) 0.019(3) 0.034(3) 0.026(3)
C(41) 0.041(3) 0.041(3) 0.045(4) 0.000(3) 0.007(3) 0.007(3)
C(51) 0.035(3) 0.058(4) 0.030(3) 0.022(3) 0.017(2) 0.026(3)
C(52) 0.031(3) 0.031(3) 0.024(2) 0.012(2) 0.011(2) 0.013(2)
C(53) 0.042(3) 0.057(4) 0.052(4) 0.027(3) 0.025(3) 0.023(3)
C(54) 0.048(4) 0.067(4) 0.057(4) 0.030(3) 0.036(3) 0.035(3)
C(61) 0.054(4) 0.042(3) 0.053(4) 0.027(3) 0.030(3) 0.024(3)
C(101) 0.037(3) 0.030(3) 0.071(4) 0.006(2) 0.025(3) 0.017(3)
C(301) 0.062(4) 0.049(4) 0.074(5) 0.034(3) 0.041(4) 0.032(3)
C(501) 0.050(4) 0.068(4) 0.036(3) 0.032(3) 0.010(3) 0.026(3)

loop_
_atom_type_symbol
_atom_type_description
_atom_type_scat_dispersion_real
_atom_type_scat_dispersion_imag
_atom_type_scat_source
C C 0.003 0.002
;International Tables for Crystallography
(1992, Vol. C, Tables 4.2.6.8 and 6.1.1.1)
;
H H 0.000 0.000
;International Tables for Crystallography
(1992, Vol. C, Table 6.1.1.2)
;
N N 0.006 0.003
;International Tables for Crystallography
(1992, Vol. C, Tables 4.2.6.8 and 6.1.1.1)
;
Zn Zn 0.284 1.430
;International Tables for Crystallography
(1992, Vol. C, Tables 4.2.6.8 and 6.1.1.1)
;
Cl Cl 0.148 0.159
;International Tables for Crystallography
(1992, Vol. C, Tables 4.2.6.8 and 6.1.1.1)
;

loop_
_geom_angle_atom_site_label_1
_geom_angle_atom_site_label_2
_geom_angle_atom_site_label_3
_geom_angle
_geom_angle_site_symmetry_2
_geom_angle_site_symmetry_3
_geom_angle_publ_flag
Cl(11) Zn(1) Cl(12) 104.64(5) 1_555 1_555 yes
Cl(11) Zn(1) Cl(13) 113.71(6) 1_555 1_555 yes
Cl(11) Zn(1) Cl(14) 110.28(6) 1_555 1_555 yes
Cl(12) Zn(1) Cl(13) 105.86(6) 1_555 1_555 yes
Cl(12) Zn(1) Cl(14) 108.23(6) 1_555 1_555 yes
Cl(13) Zn(1) Cl(14) 113.49(6) 1_555 1_555 yes
Cl(21) Zn(2) Cl(22) 115.44(8) 1_555 1_555 yes
Cl(21) Zn(2) Cl(23) 112.08(8) 1_555 1_555 yes
Cl(21) Zn(2) Cl(23) 113.87(7) 1_555 2_667 yes
Cl(22) Zn(2) Cl(23) 110.85(7) 1_555 1_555 yes
Cl(22) Zn(2) Cl(23) 108.36(7) 1_555 2_667 yes
Cl(23) Zn(2) Cl(23) 94.28(6) 1_555 2_667 yes
Zn(2) Cl(23) Zn(2) 85.72(6) 1_555 2_667 yes
C(12) N(11) C(13) 109.3(4) 1_555 1_555 yes
C(12) N(11) C(101) 125.9(5) 1_555 1_555 yes
C(13) N(11) C(101) 124.7(5) 1_555 1_555 yes
C(12) N(12) C(14) 109.5(4) 1_555 1_555 yes
C(32) N(31) C(33) 109.5(5) 1_555 1_555 yes
C(32) N(31) C(301) 125.3(5) 1_555 1_555 yes
C(33) N(31) C(301) 125.1(5) 1_555 1_555 yes
C(32) N(32) C(34) 109.9(5) 1_555 1_555 yes
C(52) N(51) C(53) 109.0(4) 1_555 1_555 yes
C(52) N(51) C(501) 124.4(5) 1_555 1_555 yes
C(53) N(51) C(501) 126.6(5) 1_555 1_555 yes
C(52) N(52) C(54) 109.8(5) 1_555 1_555 yes
C(2) C(1) C(6) 120.5(4) 1_555 1_555 yes
C(2) C(1) C(11) 120.4(4) 1_555 1_555 yes
C(6) C(1) C(11) 119.0(5) 1_555 1_555 yes
C(1) C(2) C(3) 119.7(5) 1_555 1_555 yes
C(1) C(2) C(21) 120.9(5) 1_555 1_555 yes
C(3) C(2) C(21) 119.4(5) 1_555 1_555 yes
C(2) C(3) C(4) 120.4(5) 1_555 1_555 yes
C(2) C(3) C(31) 120.0(5) 1_555 1_555 yes
C(4) C(3) C(31) 119.6(5) 1_555 1_555 yes
C(3) C(4) C(5) 119.3(4) 1_555 1_555 yes
C(3) C(4) C(41) 120.8(5) 1_555 1_555 yes
C(5) C(4) C(41) 119.9(5) 1_555 1_555 yes
C(4) C(5) C(6) 120.4(5) 1_555 1_555 yes
C(4) C(5) C(51) 119.3(4) 1_555 1_555 yes
C(6) C(5) C(51) 120.3(5) 1_555 1_555 yes
C(1) C(6) C(5) 119.7(5) 1_555 1_555 yes
C(1) C(6) C(61) 120.1(5) 1_555 1_555 yes
C(5) C(6) C(61) 120.3(5) 1_555 1_555 yes
C(1) C(11) C(12) 114.0(4) 1_555 1_555 yes
N(11) C(12) N(12) 107.4(4) 1_555 1_555 yes
N(11) C(12) C(11) 125.0(4) 1_555 1_555 yes
N(12) C(12) C(11) 127.6(4) 1_555 1_555 yes
N(11) C(13) C(14) 107.0(5) 1_555 1_555 yes
N(12) C(14) C(13) 106.7(5) 1_555 1_555 yes
C(3) C(31) C(32) 113.2(4) 1_555 1_555 yes
N(31) C(32) N(32) 106.5(5) 1_555 1_555 yes
N(31) C(32) C(31) 126.8(5) 1_555 1_555 yes
N(32) C(32) C(31) 126.7(5) 1_555 1_555 yes
N(31) C(33) C(34) 107.4(5) 1_555 1_555 yes
N(32) C(34) C(33) 106.7(5) 1_555 1_555 yes
C(5) C(51) C(52) 115.7(4) 1_555 1_555 yes
N(51) C(52) N(52) 106.9(4) 1_555 1_555 yes
N(51) C(52) C(51) 125.1(4) 1_555 1_555 yes
N(52) C(52) C(51) 127.9(4) 1_555 1_555 yes
N(51) C(53) C(54) 107.4(5) 1_555 1_555 yes
N(52) C(54) C(53) 106.9(5) 1_555 1_555 yes

loop_
_geom_bond_atom_site_label_1
_geom_bond_atom_site_label_2
_geom_bond_distance
_geom_bond_site_symmetry_2
_geom_bond_publ_flag
Zn(1) Cl(11) 2.269(1) . yes
Zn(1) Cl(12) 2.360(1) . yes
Zn(1) Cl(13) 2.242(2) . yes
Zn(1) Cl(14) 2.249(2) . yes
Zn(2) Cl(21) 2.203(2) . yes
Zn(2) Cl(22) 2.208(2) . yes
Zn(2) Cl(23) 2.384(2) . yes
Zn(2) Cl(23) 2.348(2) 2_667 yes
N(11) C(12) 1.328(6) . yes
N(11) C(13) 1.377(7) . yes
N(11) C(101) 1.477(7) . yes
N(12) C(12) 1.332(6) . yes
N(12) C(14) 1.374(7) . yes
N(31) C(32) 1.329(6) . yes
N(31) C(33) 1.369(7) . yes
N(31) C(301) 1.459(7) . yes
N(32) C(32) 1.323(7) . yes
N(32) C(34) 1.372(7) . yes
N(51) C(52) 1.336(6) . yes
N(51) C(53) 1.372(7) . yes
N(51) C(501) 1.469(7) . yes
N(52) C(52) 1.334(6) . yes
N(52) C(54) 1.363(7) . yes
C(1) C(2) 1.398(7) . yes
C(1) C(6) 1.398(7) . yes
C(1) C(11) 1.532(6) . yes
C(2) C(3) 1.388(7) . yes
C(2) C(21) 1.518(7) . yes
C(3) C(4) 1.404(7) . yes
C(3) C(31) 1.528(7) . yes
C(4) C(5) 1.405(7) . yes
C(4) C(41) 1.515(7) . yes
C(5) C(6) 1.386(7) . yes
C(5) C(51) 1.514(7) . yes
C(6) C(61) 1.522(7) . yes
C(11) C(12) 1.487(7) . yes
C(13) C(14) 1.346(8) . yes
C(31) C(32) 1.493(7) . yes
C(33) C(34) 1.323(9) . yes
C(51) C(52) 1.474(7) . yes
C(53) C(54) 1.339(8) . yes

loop_
_geom_contact_atom_site_label_1
_geom_contact_atom_site_label_2
_geom_contact_distance
_geom_contact_site_symmetry_2
Cl(11) C(14) 3.518(6) .
Cl(12) N(32) 3.194(5) .
Cl(12) N(12) 3.199(4) .
Cl(12) N(52) 3.254(5) .
Cl(13) N(51) 3.490(5) 2_756
Cl(14) C(32) 3.468(5) 2_766
Cl(14) N(31) 3.478(4) 2_766
Cl(21) N(51) 3.499(5) 2_767
Cl(21) C(101) 3.538(6) 2_656
Cl(22) N(31) 3.515(5) 2_666
Cl(22) C(21) 3.530(6) 2_666
Cl(22) C(13) 3.547(6) 1_566
Cl(23) C(13) 3.562(7) 1_566
C(1) C(11) 3.478(7) 2_656
C(6) C(11) 3.553(7) 2_656
C(11) C(11) 3.48(1) 2_656
C(41) C(41) 3.46(1) 2_767

loop_
_geom_torsion_atom_site_label_1
_geom_torsion_atom_site_label_2
_geom_torsion_atom_site_label_3
_geom_torsion_atom_site_label_4
_geom_torsion
_geom_torsion_site_symmetry_1
_geom_torsion_site_symmetry_2
_geom_torsion_site_symmetry_3
_geom_torsion_site_symmetry_4
_geom_torsion_publ_flag
Zn(2) Cl(23) Zn(2) Cl(21) -116.45(8) 1_555 1_555 2_667 2_667 yes
Zn(2) Cl(23) Zn(2) Cl(22) 113.64(7) 1_555 1_555 2_667 2_667 yes
Zn(2) Cl(23) Zn(2) Cl(23) 0.0 1_555 1_555 2_667 2_667 yes
Zn(2) Cl(23) Zn(2) Cl(21) 117.92(7) 1_555 2_667 2_667 2_667 yes
Zn(2) Cl(23) Zn(2) Cl(22) -111.50(8) 1_555 2_667 2_667 2_667 yes
Zn(2) Cl(23) Zn(2) Cl(23) 0.0 1_555 2_667 2_667 1_555 yes
Cl(23) Zn(2) Cl(23) Zn(2) 0.0 1_555 1_555 2_667 2_667 yes
Cl(23) Zn(2) Cl(23) Zn(2) 0.0 1_555 2_667 2_667 1_555 yes
N(11) C(12) N(12) C(14) -0.3(6) 1_555 1_555 1_555 1_555 yes
N(11) C(12) C(11) C(1) 167.9(5) 1_555 1_555 1_555 1_555 yes
N(11) C(13) C(14) N(12) -0.5(7) 1_555 1_555 1_555 1_555 yes
N(12) C(12) N(11) C(13) -0.1(6) 1_555 1_555 1_555 1_555 yes
N(12) C(12) N(11) C(101) 178.4(5) 1_555 1_555 1_555 1_555 yes
N(12) C(12) C(11) C(1) -11.5(8) 1_555 1_555 1_555 1_555 yes
N(31) C(32) N(32) C(34) 0.4(6) 1_555 1_555 1_555 1_555 yes
N(31) C(32) C(31) C(3) 167.2(5) 1_555 1_555 1_555 1_555 yes
N(31) C(33) C(34) N(32) 0.1(7) 1_555 1_555 1_555 1_555 yes
N(32) C(32) N(31) C(33) -0.3(6) 1_555 1_555 1_555 1_555 yes
N(32) C(32) N(31) C(301) -178.0(5) 1_555 1_555 1_555 1_555 yes
N(32) C(32) C(31) C(3) -12.8(8) 1_555 1_555 1_555 1_555 yes
N(51) C(52) N(52) C(54) 0.0(6) 1_555 1_555 1_555 1_555 yes
N(51) C(52) C(51) C(5) 173.8(5) 1_555 1_555 1_555 1_555 yes
N(51) C(53) C(54) N(52) -0.3(7) 1_555 1_555 1_555 1_555 yes
N(52) C(52) N(51) C(53) -0.2(6) 1_555 1_555 1_555 1_555 yes
N(52) C(52) N(51) C(501) 179.3(5) 1_555 1_555 1_555 1_555 yes
N(52) C(52) C(51) C(5) -9.1(8) 1_555 1_555 1_555 1_555 yes
C(1) C(2) C(3) C(4) -1.6(7) 1_555 1_555 1_555 1_555 yes
C(1) C(2) C(3) C(31) 179.7(5) 1_555 1_555 1_555 1_555 yes
C(1) C(6) C(5) C(4) -4.5(7) 1_555 1_555 1_555 1_555 yes
C(1) C(6) C(5) C(51) 172.5(4) 1_555 1_555 1_555 1_555 yes
C(2) C(1) C(6) C(5) 2.5(7) 1_555 1_555 1_555 1_555 yes
C(2) C(1) C(6) C(61) -177.1(5) 1_555 1_555 1_555 1_555 yes
C(2) C(1) C(11) C(12) 101.5(5) 1_555 1_555 1_555 1_555 yes
C(2) C(3) C(4) C(5) -0.4(7) 1_555 1_555 1_555 1_555 yes
C(2) C(3) C(4) C(41) -178.6(5) 1_555 1_555 1_555 1_555 yes
C(2) C(3) C(31) C(32) -85.1(6) 1_555 1_555 1_555 1_555 yes
C(3) C(2) C(1) C(6) 0.5(7) 1_555 1_555 1_555 1_555 yes
C(3) C(2) C(1) C(11) 176.6(4) 1_555 1_555 1_555 1_555 yes
C(3) C(4) C(5) C(6) 3.4(7) 1_555 1_555 1_555 1_555 yes
C(3) C(4) C(5) C(51) -173.5(4) 1_555 1_555 1_555 1_555 yes
C(4) C(3) C(2) C(21) 178.2(5) 1_555 1_555 1_555 1_555 yes
C(4) C(3) C(31) C(32) 96.1(6) 1_555 1_555 1_555 1_555 yes
C(4) C(5) C(6) C(61) 175.1(5) 1_555 1_555 1_555 1_555 yes
C(4) C(5) C(51) C(52) -90.5(6) 1_555 1_555 1_555 1_555 yes
C(5) C(4) C(3) C(31) 178.4(4) 1_555 1_555 1_555 1_555 yes
C(5) C(6) C(1) C(11) -173.6(4) 1_555 1_555 1_555 1_555 yes
C(6) C(1) C(2) C(21) -179.2(5) 1_555 1_555 1_555 1_555 yes
C(6) C(1) C(11) C(12) -82.4(6) 1_555 1_555 1_555 1_555 yes
C(6) C(5) C(4) C(41) -178.4(5) 1_555 1_555 1_555 1_555 yes
C(6) C(5) C(51) C(52) 92.5(6) 1_555 1_555 1_555 1_555 yes
C(11) C(1) C(2) C(21) -3.2(7) 1_555 1_555 1_555 1_555 yes
C(11) C(1) C(6) C(61) 6.8(7) 1_555 1_555 1_555 1_555 yes
C(11) C(12) N(11) C(13) -179.5(5) 1_555 1_555 1_555 1_555 yes
C(11) C(12) N(11) C(101) -1.1(8) 1_555 1_555 1_555 1_555 yes
C(11) C(12) N(12) C(14) 179.2(5) 1_555 1_555 1_555 1_555 yes
C(12) N(11) C(13) C(14) 0.4(7) 1_555 1_555 1_555 1_555 yes
C(12) N(12) C(14) C(13) 0.5(7) 1_555 1_555 1_555 1_555 yes
C(14) C(13) N(11) C(101) -178.1(5) 1_555 1_555 1_555 1_555 yes
C(21) C(2) C(3) C(31) -0.5(7) 1_555 1_555 1_555 1_555 yes
C(31) C(3) C(4) C(41) 0.2(7) 1_555 1_555 1_555 1_555 yes
C(31) C(32) N(31) C(33) 179.7(5) 1_555 1_555 1_555 1_555 yes
C(31) C(32) N(31) C(301) 2.0(8) 1_555 1_555 1_555 1_555 yes
C(31) C(32) N(32) C(34) -179.6(5) 1_555 1_555 1_555 1_555 yes
C(32) N(31) C(33) C(34) 0.1(7) 1_555 1_555 1_555 1_555 yes
C(32) N(32) C(34) C(33) -0.3(7) 1_555 1_555 1_555 1_555 yes
C(34) C(33) N(31) C(301) 177.8(6) 1_555 1_555 1_555 1_555 yes
C(41) C(4) C(5) C(51) 4.7(7) 1_555 1_555 1_555 1_555 yes
C(51) C(5) C(6) C(61) -7.9(7) 1_555 1_555 1_555 1_555 yes
C(51) C(52) N(51) C(53) 177.4(5) 1_555 1_555 1_555 1_555 yes
C(51) C(52) N(51) C(501) -3.1(8) 1_555 1_555 1_555 1_555 yes
C(51) C(52) N(52) C(54) -177.5(5) 1_555 1_555 1_555 1_555 yes
C(52) N(51) C(53) C(54) 0.4(7) 1_555 1_555 1_555 1_555 yes
C(52) N(52) C(54) C(53) 0.2(7) 1_555 1_555 1_555 1_555 yes
C(54) C(53) N(51) C(501) -179.2(6) 1_555 1_555 1_555 1_555 yes
